data_2224097
loop_
_publ_author_name
'Wang, Hong-Sheng'
'Zhang, Wan-Qiang'

_publ_section_title
;
 Poly[[triaqua(\m~3~-pyridine-2,4,6-tricarboxylato)gadolinium(III)]
 monohydrate]
;
_journal_coeditor_code ZQ2008
_journal_issue 11
_journal_name_full 'Acta Crystallographica Section E'
_journal_page_first m1271
_journal_paper_doi 10.1107/S1600536809038793
_journal_volume 65
_journal_year 2009
_chemical_formula_iupac '[Gd (C8 H2 N O6) (H2 O)3], H2 O'
_chemical_formula_moiety 'C8 H8 Gd N O9, H2 O'
_chemical_formula_sum 'C8 H10 Gd N O10'
_chemical_formula_weight 437.42
_chemical_name_systematic
;Poly[[triaqua(\m~3~-pyridine-2,4,6-tricarboxylato)gadolinium(III)]
 monohydrate]
;
_space_group_IT_number 14
_symmetry_cell_setting monoclinic
_symmetry_space_group_name_Hall '-P 2ybc'
_symmetry_space_group_name_H-M 'P 1 21/c 1'
_atom_sites_solution_hydrogens geom
_atom_sites_solution_primary direct
_atom_sites_solution_secondary difmap
_audit_creation_method SHELXL-97
_cell_angle_alpha 90.00
_cell_angle_beta 96.259(3)
_cell_angle_gamma 90.00
_cell_formula_units_Z 4
_cell_length_a 11.896(3)
_cell_length_b 7.2696(14)
_cell_length_c 13.505(3)
_cell_measurement_reflns_used 3775
_cell_measurement_temperature 113(2)
_cell_measurement_theta_max 28.7
_cell_measurement_theta_min 1.7
_cell_volume 1160.9(4)
_computing_cell_refinement 'CrystalClear (Rigaku/MSC, 2005)'
_computing_data_collection 'CrystalClear (Rigaku/MSC, 2005)'
_computing_data_reduction 'CrystalClear (Rigaku/MSC, 2005)'
_computing_molecular_graphics 'SHELXL97 (Sheldrick, 2008)'
_computing_publication_material 'CrystalStructure (Rigaku/MSC, 2005)'
_computing_structure_refinement 'SHELXL97 (Sheldrick, 2008)'
_computing_structure_solution 'SHELXS97 (Sheldrick, 2008)'
_diffrn_ambient_temperature 113(2)
_diffrn_detector_area_resol_mean 7.31
_diffrn_measured_fraction_theta_full 1.000
_diffrn_measured_fraction_theta_max 1.000
_diffrn_measurement_device_type 'Rigaku Saturn'
_diffrn_measurement_method \w
_diffrn_radiation_monochromator confocal
_diffrn_radiation_source 'rotating anode'
_diffrn_radiation_type MoK\a
_diffrn_radiation_wavelength 0.71070
_diffrn_reflns_av_R_equivalents 0.038
_diffrn_reflns_av_sigmaI/netI 0.034
_diffrn_reflns_limit_h_max 15
_diffrn_reflns_limit_h_min -15
_diffrn_reflns_limit_k_max 9
_diffrn_reflns_limit_k_min -8
_diffrn_reflns_limit_l_max 17
_diffrn_reflns_limit_l_min -17
_diffrn_reflns_number 10599
_diffrn_reflns_theta_full 27.86
_diffrn_reflns_theta_max 27.9
_diffrn_reflns_theta_min 1.7
_exptl_absorpt_coefficient_mu 5.769
_exptl_absorpt_correction_T_max 0.655
_exptl_absorpt_correction_T_min 0.544
_exptl_absorpt_correction_type multi-scan
_exptl_absorpt_process_details '(REQAB; Jacobson, 1998)'
_exptl_crystal_colour colourless
_exptl_crystal_density_diffrn 2.503
_exptl_crystal_density_method 'not measured'
_exptl_crystal_description block
_exptl_crystal_F_000 836
_exptl_crystal_size_max 0.12
_exptl_crystal_size_mid 0.10
_exptl_crystal_size_min 0.08
_refine_diff_density_max 0.642
_refine_diff_density_min -1.294
_refine_ls_extinction_method none
_refine_ls_goodness_of_fit_ref 1.04
_refine_ls_hydrogen_treatment mixed
_refine_ls_matrix_type full
_refine_ls_number_parameters 206
_refine_ls_number_reflns 2776
_refine_ls_number_restraints 8
_refine_ls_restrained_S_all 1.04
_refine_ls_R_factor_all 0.026
_refine_ls_R_factor_gt 0.021
_refine_ls_shift/su_max 0.001
_refine_ls_shift/su_mean 0.000
_refine_ls_structure_factor_coef Fsqd
_refine_ls_weighting_details 'w=1/[\s^2^(Fo^2^)+(0.0242P)^2^] where P=(Fo^2^+2Fc^2^)/3'
_refine_ls_weighting_scheme calc
_refine_ls_wR_factor_gt 0.047
_refine_ls_wR_factor_ref 0.049
_reflns_number_gt 2366
_reflns_number_total 2776
_reflns_threshold_expression I>2\s(I)
_cod_data_source_file zq2008.cif
_cod_data_source_block I
_cod_original_sg_symbol_H-M 'P 21/c'
_cod_database_code 2224097
_cod_database_fobs_code 2224097

loop_
_symmetry_equiv_pos_as_xyz
'x, y, z'
'-x, y+1/2, -z+1/2'
'-x, -y, -z'
'x, -y-1/2, z-1/2'

loop_
_atom_site_type_symbol
_atom_site_label
_atom_site_fract_x
_atom_site_fract_y
_atom_site_fract_z
_atom_site_U_iso_or_equiv
_atom_site_adp_type
_atom_site_calc_flag
_atom_site_refinement_flags
_atom_site_occupancy
_atom_site_disorder_assembly
_atom_site_disorder_group
Gd Gd1 0.283337(12) 0.28362(2) 0.703522(11) 0.00496(6) Uani d . 1 . .
O O1 0.46782(18) 0.4287(3) 0.74763(16) 0.0085(5) Uani d . 1 . .
O O2 0.58731(18) 0.5825(3) 0.85710(16) 0.0080(4) Uani d . 1 . .
O O3 0.3449(2) 1.0594(3) 1.05119(16) 0.0101(5) Uani d . 1 . .
O O4 0.25022(19) 0.8881(3) 1.14877(16) 0.0111(5) Uani d . 1 . .
O O5 0.10951(19) 0.3347(3) 0.77338(17) 0.0118(5) Uani d . 1 . .
O O6 0.00718(19) 0.4715(3) 0.88248(16) 0.0105(5) Uani d . 1 . .
O O7 0.3762(2) 0.1238(3) 0.85200(17) 0.0109(5) Uani d D 1 . .
H H7A 0.425(3) 0.051(4) 0.838(3) 0.016 Uiso d D 1 . .
H H7B 0.369(3) 0.110(5) 0.9117(19) 0.016 Uiso d D 1 . .
O O8 0.1937(2) -0.0211(3) 0.71872(18) 0.0117(5) Uani d D 1 . .
H H8A 0.129(2) -0.034(5) 0.690(3) 0.018 Uiso d D 1 . .
H H8B 0.225(3) -0.109(4) 0.709(3) 0.018 Uiso d D 1 . .
O O9 0.1329(2) 0.2581(3) 0.56658(18) 0.0135(5) Uani d D 1 . .
H H9A 0.081(3) 0.185(4) 0.571(3) 0.020 Uiso d D 1 . .
H H9B 0.121(3) 0.314(5) 0.513(2) 0.020 Uiso d D 1 . .
O O10 0.0781(2) 0.4862(3) 0.40873(19) 0.0194(6) Uani d D 1 . .
H H10A 0.106(4) 0.505(6) 0.357(2) 0.029 Uiso d D 1 . .
H H10B 0.016(3) 0.531(5) 0.392(3) 0.029 Uiso d D 1 . .
N N1 0.2963(2) 0.4907(3) 0.85098(19) 0.0060(5) Uani d . 1 . .
C C1 0.3938(3) 0.5761(4) 0.8822(2) 0.0055(6) Uani d . 1 . .
C C2 0.4007(3) 0.7107(4) 0.9553(2) 0.0073(6) Uani d . 1 . .
H H2 0.4699 0.7730 0.9744 0.009 Uiso calc R 1 . .
C C3 0.3035(3) 0.7525(4) 1.0003(2) 0.0082(6) Uani d . 1 . .
C C4 0.2043(3) 0.6563(4) 0.9712(2) 0.0073(6) Uani d . 1 . .
H H4 0.1385 0.6761 1.0037 0.009 Uiso calc R 1 . .
C C5 0.2035(3) 0.5320(4) 0.8944(2) 0.0070(6) Uani d . 1 . .
C C6 0.4912(3) 0.5242(4) 0.8255(2) 0.0068(6) Uani d . 1 . .
C C7 0.3007(3) 0.9081(4) 1.0720(2) 0.0077(6) Uani d . 1 . .
C C8 0.0974(3) 0.4387(4) 0.8469(2) 0.0072(6) Uani d . 1 . .

loop_
_atom_site_aniso_label
_atom_site_aniso_U_11
_atom_site_aniso_U_22
_atom_site_aniso_U_33
_atom_site_aniso_U_12
_atom_site_aniso_U_13
_atom_site_aniso_U_23
Gd1 0.00489(8) 0.00531(9) 0.00486(9) 0.00011(6) 0.00130(6) -0.00021(6)
O1 0.0066(11) 0.0089(11) 0.0103(12) -0.0013(8) 0.0017(9) -0.0024(9)
O2 0.0051(11) 0.0103(11) 0.0082(11) -0.0021(8) -0.0006(9) 0.0004(8)
O3 0.0137(12) 0.0071(11) 0.0099(12) -0.0012(9) 0.0034(9) -0.0026(9)
O4 0.0143(13) 0.0104(12) 0.0094(12) -0.0038(9) 0.0059(9) -0.0025(9)
O5 0.0075(12) 0.0142(11) 0.0142(12) -0.0027(9) 0.0030(9) -0.0062(9)
O6 0.0054(11) 0.0150(12) 0.0111(12) 0.0014(9) 0.0015(9) -0.0024(9)
O7 0.0132(13) 0.0111(12) 0.0086(12) 0.0047(9) 0.0023(10) 0.0035(9)
O8 0.0084(12) 0.0096(12) 0.0166(13) 0.0008(9) -0.0005(10) -0.0012(10)
O9 0.0135(13) 0.0173(13) 0.0088(12) -0.0061(9) -0.0027(10) 0.0041(9)
O10 0.0237(16) 0.0199(13) 0.0141(14) 0.0057(11) 0.0010(12) 0.0048(11)
N1 0.0057(13) 0.0058(12) 0.0065(13) 0.0006(9) 0.0012(10) 0.0008(10)
C1 0.0072(15) 0.0040(14) 0.0056(15) -0.0021(11) 0.0024(12) 0.0023(11)
C2 0.0071(15) 0.0054(14) 0.0094(16) -0.0029(11) 0.0015(12) 0.0004(12)
C3 0.0097(17) 0.0102(16) 0.0042(15) 0.0004(11) -0.0011(12) 0.0011(11)
C4 0.0061(15) 0.0070(14) 0.0092(16) 0.0013(11) 0.0026(12) 0.0021(12)
C5 0.0059(15) 0.0073(15) 0.0083(16) 0.0010(11) 0.0021(12) 0.0009(12)
C6 0.0095(16) 0.0038(14) 0.0071(16) 0.0000(11) 0.0007(12) 0.0014(11)
C7 0.0054(15) 0.0101(15) 0.0070(16) 0.0018(11) -0.0017(12) 0.0000(12)
C8 0.0065(16) 0.0060(15) 0.0095(16) -0.0008(11) 0.0023(12) 0.0021(12)

loop_
_atom_type_symbol
_atom_type_description
_atom_type_scat_dispersion_real
_atom_type_scat_dispersion_imag
_atom_type_scat_source
C C 0.0033 0.0016 'International Tables Vol C Tables 4.2.6.8 and 6.1.1.4'
H H 0.0000 0.0000 'International Tables Vol C Tables 4.2.6.8 and 6.1.1.4'
N N 0.0061 0.0033 'International Tables Vol C Tables 4.2.6.8 and 6.1.1.4'
O O 0.0106 0.0060 'International Tables Vol C Tables 4.2.6.8 and 6.1.1.4'
Gd Gd -0.1653 3.9035 'International Tables Vol C Tables 4.2.6.8 and 6.1.1.4'

loop_
_geom_angle_atom_site_label_1
_geom_angle_atom_site_label_2
_geom_angle_atom_site_label_3
_geom_angle_site_symmetry_1
_geom_angle_site_symmetry_3
_geom_angle
_geom_angle_publ_flag
O2 Gd1 O5 2_646 . 150.00(8) ?
O2 Gd1 O9 2_646 . 98.27(8) ?
O5 Gd1 O9 . . 73.52(8) ?
O2 Gd1 O1 2_646 . 75.39(7) ?
O5 Gd1 O1 . . 128.84(7) ?
O9 Gd1 O1 . . 141.45(7) ?
O2 Gd1 O7 2_646 . 74.73(7) ?
O5 Gd1 O7 . . 94.71(8) ?
O9 Gd1 O7 . . 143.75(8) ?
O1 Gd1 O7 . . 72.28(7) ?
O2 Gd1 O8 2_646 . 77.00(7) ?
O5 Gd1 O8 . . 73.01(8) ?
O9 Gd1 O8 . . 72.98(8) ?
O1 Gd1 O8 . . 138.37(7) ?
O7 Gd1 O8 . . 70.78(8) ?
O2 Gd1 N1 2_646 . 132.39(8) ?
O5 Gd1 N1 . . 64.62(8) ?
O9 Gd1 N1 . . 129.04(8) ?
O1 Gd1 N1 . . 64.48(7) ?
O7 Gd1 N1 . . 69.63(8) ?
O8 Gd1 N1 . . 117.68(8) ?
O2 Gd1 O4 2_646 4_575 125.38(7) ?
O5 Gd1 O4 . 4_575 81.63(7) ?
O9 Gd1 O4 . 4_575 76.75(8) ?
O1 Gd1 O4 . 4_575 76.74(7) ?
O7 Gd1 O4 . 4_575 136.55(8) ?
O8 Gd1 O4 . 4_575 144.83(8) ?
N1 Gd1 O4 . 4_575 69.84(8) ?
O2 Gd1 O3 2_646 4_575 74.76(7) ?
O5 Gd1 O3 . 4_575 126.13(8) ?
O9 Gd1 O3 . 4_575 70.79(8) ?
O1 Gd1 O3 . 4_575 70.88(7) ?
O7 Gd1 O3 . 4_575 136.76(8) ?
O8 Gd1 O3 . 4_575 129.52(7) ?
N1 Gd1 O3 . 4_575 112.32(8) ?
O4 Gd1 O3 4_575 4_575 51.91(7) ?
O2 Gd1 C7 2_646 4_575 100.19(8) ?
O5 Gd1 C7 . 4_575 104.20(8) ?
O9 Gd1 C7 . 4_575 71.79(8) ?
O1 Gd1 C7 . 4_575 72.09(8) ?
O7 Gd1 C7 . 4_575 144.11(8) ?
O8 Gd1 C7 . 4_575 143.83(9) ?
N1 Gd1 C7 . 4_575 91.16(8) ?
O4 Gd1 C7 4_575 4_575 25.92(7) ?
O3 Gd1 C7 4_575 4_575 25.99(7) ?
C6 O1 Gd1 . . 123.22(19) ?
C6 O2 Gd1 . 2_656 134.9(2) ?
C7 O3 Gd1 . 4_576 92.69(17) ?
C7 O4 Gd1 . 4_576 93.35(18) ?
C8 O5 Gd1 . . 125.3(2) ?
Gd1 O7 H7A . . 112(3) ?
Gd1 O7 H7B . . 140(3) ?
H7A O7 H7B . . 107(4) ?
Gd1 O8 H8A . . 117(3) ?
Gd1 O8 H8B . . 121(3) ?
H8A O8 H8B . . 106(4) ?
Gd1 O9 H9A . . 119(3) ?
Gd1 O9 H9B . . 131(3) ?
H9A O9 H9B . . 109(4) ?
H10A O10 H10B . . 98(4) ?
C5 N1 C1 . . 118.9(3) ?
C5 N1 Gd1 . . 120.3(2) ?
C1 N1 Gd1 . . 120.47(19) ?
N1 C1 C2 . . 122.2(3) ?
N1 C1 C6 . . 114.3(3) ?
C2 C1 C6 . . 123.4(3) ?
C1 C2 C3 . . 118.4(3) ?
C1 C2 H2 . . 120.8 ?
C3 C2 H2 . . 120.8 ?
C4 C3 C2 . . 119.0(3) ?
C4 C3 C7 . . 119.1(3) ?
C2 C3 C7 . . 121.7(3) ?
C5 C4 C3 . . 118.7(3) ?
C5 C4 H4 . . 120.7 ?
C3 C4 H4 . . 120.7 ?
N1 C5 C4 . . 122.7(3) ?
N1 C5 C8 . . 113.8(3) ?
C4 C5 C8 . . 123.4(3) ?
O2 C6 O1 . . 125.4(3) ?
O2 C6 C1 . . 117.9(3) ?
O1 C6 C1 . . 116.7(3) ?
O4 C7 O3 . . 122.0(3) ?
O4 C7 C3 . . 119.5(3) ?
O3 C7 C3 . . 118.4(3) ?
O4 C7 Gd1 . 4_576 60.73(15) ?
O3 C7 Gd1 . 4_576 61.32(15) ?
C3 C7 Gd1 . 4_576 176.6(2) ?
O6 C8 O5 . . 126.3(3) ?
O6 C8 C5 . . 117.7(3) ?
O5 C8 C5 . . 116.0(3) ?

loop_
_geom_bond_atom_site_label_1
_geom_bond_atom_site_label_2
_geom_bond_site_symmetry_2
_geom_bond_distance
_geom_bond_publ_flag
Gd1 O2 2_646 2.335(2) ?
Gd1 O5 . 2.393(2) ?
Gd1 O9 . 2.437(3) ?
Gd1 O1 . 2.449(2) ?
Gd1 O7 . 2.471(2) ?
Gd1 O8 . 2.477(2) ?
Gd1 N1 . 2.488(2) ?
Gd1 O4 4_575 2.517(2) ?
Gd1 O3 4_575 2.530(2) ?
Gd1 C7 4_575 2.880(3) ?
O1 C6 . 1.266(4) ?
O2 C6 . 1.250(4) ?
O2 Gd1 2_656 2.335(2) ?
O3 C7 . 1.264(4) ?
O3 Gd1 4_576 2.530(2) ?
O4 C7 . 1.261(4) ?
O4 Gd1 4_576 2.517(2) ?
O5 C8 . 1.269(4) ?
O6 C8 . 1.245(4) ?
O7 H7A . 0.82(2) ?
O7 H7B . 0.83(2) ?
O8 H8A . 0.82(3) ?
O8 H8B . 0.75(2) ?
O9 H9A . 0.82(2) ?
O9 H9B . 0.83(2) ?
O10 H10A . 0.81(2) ?
O10 H10B . 0.82(3) ?
N1 C5 . 1.339(4) ?
N1 C1 . 1.342(4) ?
C1 C2 . 1.386(4) ?
C1 C6 . 1.504(4) ?
C2 C3 . 1.397(4) ?
C2 H2 . 0.9500 ?
C3 C4 . 1.391(4) ?
C3 C7 . 1.492(4) ?
C4 C5 . 1.374(4) ?
C4 H4 . 0.9500 ?
C5 C8 . 1.513(4) ?
C7 Gd1 4_576 2.880(3) ?

loop_
_geom_hbond_atom_site_label_D
_geom_hbond_atom_site_label_H
_geom_hbond_atom_site_label_A
_geom_hbond_site_symmetry_A
_geom_hbond_distance_DH
_geom_hbond_distance_HA
_geom_hbond_distance_DA
_geom_hbond_angle_DHA
O7 H7A O1 2_646 0.82(2) 2.02(3) 2.794(3) 157(4)
O7 H7B O3 1_545 0.83(2) 1.97(2) 2.795(3) 175(4)
O8 H8A O6 2_546 0.82(3) 1.80(3) 2.621(3) 171(4)
O8 H8B O4 4_565 0.75(2) 2.22(3) 2.933(3) 158(4)
O9 H9A O6 2_546 0.82(2) 2.01(3) 2.800(3) 161(4)
O9 H9B O10 . 0.83(2) 1.91(3) 2.723(3) 166(4)
O10 H10A O8 4_565 0.81(2) 2.24(3) 3.051(4) 173(4)
O10 H10B O9 3_566 0.82(3) 2.45(3) 3.169(4) 148(4)

loop_
_geom_torsion_atom_site_label_1
_geom_torsion_atom_site_label_2
_geom_torsion_atom_site_label_3
_geom_torsion_atom_site_label_4
_geom_torsion_site_symmetry_1
_geom_torsion_site_symmetry_2
_geom_torsion_site_symmetry_3
_geom_torsion_site_symmetry_4
_geom_torsion
_geom_torsion_publ_flag
O2 Gd1 O1 C6 2_646 . . . -147.2(2) ?
O5 Gd1 O1 C6 . . . . 12.7(3) ?
O9 Gd1 O1 C6 . . . . 127.9(2) ?
O7 Gd1 O1 C6 . . . . -68.8(2) ?
O8 Gd1 O1 C6 . . . . -97.2(2) ?
N1 Gd1 O1 C6 . . . . 6.5(2) ?
O4 Gd1 O1 C6 4_575 . . . 80.3(2) ?
O3 Gd1 O1 C6 4_575 . . . 134.2(2) ?
C7 Gd1 O1 C6 4_575 . . . 106.8(2) ?
O2 Gd1 O5 C8 2_646 . . . 133.9(2) ?
O9 Gd1 O5 C8 . . . . -148.4(3) ?
O1 Gd1 O5 C8 . . . . -4.4(3) ?
O7 Gd1 O5 C8 . . . . 66.6(2) ?
O8 Gd1 O5 C8 . . . . 134.8(3) ?
N1 Gd1 O5 C8 . . . . 1.8(2) ?
O4 Gd1 O5 C8 4_575 . . . -69.8(2) ?
O3 Gd1 O5 C8 4_575 . . . -98.3(2) ?
C7 Gd1 O5 C8 4_575 . . . -82.7(2) ?
O2 Gd1 N1 C5 2_646 . . . -151.4(2) ?
O5 Gd1 N1 C5 . . . . -1.5(2) ?
O9 Gd1 N1 C5 . . . . 36.4(3) ?
O1 Gd1 N1 C5 . . . . 173.1(2) ?
O7 Gd1 N1 C5 . . . . -107.4(2) ?
O8 Gd1 N1 C5 . . . . -53.6(2) ?
O4 Gd1 N1 C5 4_575 . . . 88.6(2) ?
O3 Gd1 N1 C5 4_575 . . . 119.2(2) ?
C7 Gd1 N1 C5 4_575 . . . 103.6(2) ?
O2 Gd1 N1 C1 2_646 . . . 34.9(3) ?
O5 Gd1 N1 C1 . . . . -175.3(2) ?
O9 Gd1 N1 C1 . . . . -137.4(2) ?
O1 Gd1 N1 C1 . . . . -0.6(2) ?
O7 Gd1 N1 C1 . . . . 78.9(2) ?
O8 Gd1 N1 C1 . . . . 132.6(2) ?
O4 Gd1 N1 C1 4_575 . . . -85.1(2) ?
O3 Gd1 N1 C1 4_575 . . . -54.5(2) ?
C7 Gd1 N1 C1 4_575 . . . -70.1(2) ?
C5 N1 C1 C2 . . . . -2.6(4) ?
Gd1 N1 C1 C2 . . . . 171.2(2) ?
C5 N1 C1 C6 . . . . -177.8(3) ?
Gd1 N1 C1 C6 . . . . -4.0(3) ?
N1 C1 C2 C3 . . . . 2.6(4) ?
C6 C1 C2 C3 . . . . 177.5(3) ?
C1 C2 C3 C4 . . . . 0.9(4) ?
C1 C2 C3 C7 . . . . -173.7(3) ?
C2 C3 C4 C5 . . . . -4.3(5) ?
C7 C3 C4 C5 . . . . 170.5(3) ?
C1 N1 C5 C4 . . . . -1.1(4) ?
Gd1 N1 C5 C4 . . . . -174.9(2) ?
C1 N1 C5 C8 . . . . 175.1(3) ?
Gd1 N1 C5 C8 . . . . 1.3(3) ?
C3 C4 C5 N1 . . . . 4.6(5) ?
C3 C4 C5 C8 . . . . -171.3(3) ?
Gd1 O2 C6 O1 2_656 . . . 62.9(4) ?
Gd1 O2 C6 C1 2_656 . . . -115.0(3) ?
Gd1 O1 C6 O2 . . . . 171.1(2) ?
Gd1 O1 C6 C1 . . . . -11.0(3) ?
N1 C1 C6 O2 . . . . -172.4(3) ?
C2 C1 C6 O2 . . . . 12.4(4) ?
N1 C1 C6 O1 . . . . 9.6(4) ?
C2 C1 C6 O1 . . . . -165.6(3) ?
Gd1 O4 C7 O3 4_576 . . . 0.5(3) ?
Gd1 O4 C7 C3 4_576 . . . -176.1(3) ?
Gd1 O3 C7 O4 4_576 . . . -0.5(3) ?
Gd1 O3 C7 C3 4_576 . . . 176.1(3) ?
C4 C3 C7 O4 . . . . 45.8(4) ?
C2 C3 C7 O4 . . . . -139.6(3) ?
C4 C3 C7 O3 . . . . -131.0(3) ?
C2 C3 C7 O3 . . . . 43.6(4) ?
Gd1 O5 C8 O6 . . . . 177.7(2) ?
Gd1 O5 C8 C5 . . . . -1.8(4) ?
N1 C5 C8 O6 . . . . -179.3(3) ?
C4 C5 C8 O6 . . . . -3.1(4) ?
N1 C5 C8 O5 . . . . 0.2(4) ?
C4 C5 C8 O5 . . . . 176.4(3) ?
